data_4116764
loop_
_publ_author_name
'Jadwiga Frelek'
'Wojciech J. Szczepek'
'Hans Peter Weiss'
'Guido J. Reiss'
'Walter Frank'
'Joachim Brechtel'
'Bernd Schultheis'
'Hans-Georg Kuball'

_publ_section_title
;
 Chiroptical Properties of the Cisoid Enone Chromophore
;
_journal_name_full 'Journal of the American Chemical Society'
_journal_page_first 7010
_journal_page_last 7019
_journal_paper_doi 10.1021/ja973076c
_journal_volume 120
_journal_year 1998
_chemical_formula_sum 'C32 H52 O'
_chemical_formula_weight 452.74
_chemical_name_systematic
; 
3-Methyl-3\a,5\a-3,3',4',5'-tetrahydrobenzo[2,3]cholest-2-en-1-one 
;
_space_group_IT_number 4
_symmetry_cell_setting monoclinic
_symmetry_space_group_name_Hall 'P 2yb'
_symmetry_space_group_name_H-M 'P 1 21 1'
_atom_sites_solution_hydrogens geom
_atom_sites_solution_primary direct
_atom_sites_solution_secondary difmap
_audit_creation_method SHELXL
_cell_angle_alpha 90.00
_cell_angle_beta 95.579(9)
_cell_angle_gamma 90.00
_cell_formula_units_Z 2
_cell_length_a 11.905(2)
_cell_length_b 7.3620(10)
_cell_length_c 16.112(3)
_cell_measurement_reflns_used 24
_cell_measurement_temperature 293(2)
_cell_measurement_theta_max 26.6
_cell_measurement_theta_min 15.4
_cell_volume 1405.4(4)
_computing_cell_refinement 'Enraf-Nonius, CAD4-Software, 1989'
_computing_data_collection 'Enraf-Nonius, CAD4-Software, 1989'
_computing_data_reduction 'XCAD4 (Harms,K. University Marburg,1993)'
_computing_molecular_graphics 'SHELXTL-plus (Sheldrick, 1991)'
_computing_publication_material 'SHELXL-93 (Sheldrick, 1993)'
_computing_structure_refinement 'SHELXL-93 (Sheldrick, 1993)'
_computing_structure_solution 'SHELXS-86 (Sheldrick, 1990)'
_diffrn_ambient_temperature 293(2)
_diffrn_measurement_device 'Enraf-Nonius CAD4 diffractometer'
_diffrn_measurement_method \w/2\Q-scan
_diffrn_radiation_monochromator graphite
_diffrn_radiation_source 'fine-focus sealed tube'
_diffrn_radiation_type CuK\a
_diffrn_radiation_wavelength 1.54184
_diffrn_reflns_av_R_equivalents 0.0700
_diffrn_reflns_av_sigmaI/netI 0.0869
_diffrn_reflns_limit_h_max 14
_diffrn_reflns_limit_h_min -14
_diffrn_reflns_limit_k_max 1
_diffrn_reflns_limit_k_min -8
_diffrn_reflns_limit_l_max 18
_diffrn_reflns_limit_l_min -18
_diffrn_reflns_number 6602
_diffrn_reflns_theta_max 70.30
_diffrn_reflns_theta_min 6.36
_diffrn_standards_decay_% none
_diffrn_standards_interval_time 3600
_diffrn_standards_number 3
_exptl_absorpt_coefficient_mu 0.457
_exptl_absorpt_correction_type none
_exptl_crystal_colour colourless
_exptl_crystal_density_diffrn 1.070
_exptl_crystal_description 'needle shaped'
_exptl_crystal_F_000 504
_exptl_crystal_size_max 0.1
_exptl_crystal_size_min 0.05
_refine_diff_density_max 0.146
_refine_diff_density_min -0.154
_refine_diff_density_rms 0.033
_refine_ls_abs_structure_details 'Flack H D (1983), Acta Cryst. A39, 876-881'
_refine_ls_abs_structure_Flack 0.80(55)
_refine_ls_extinction_coef 0.00421(10)
_refine_ls_extinction_expression Fc^*^=kFc[1+0.001xFc^2^\l^3^/sin(2\q)]^-1/4^
_refine_ls_extinction_method SHELXL
_refine_ls_goodness_of_fit_all 1.322
_refine_ls_goodness_of_fit_obs 1.633
_refine_ls_hydrogen_treatment mixed
_refine_ls_matrix_type full
_refine_ls_number_parameters 379
_refine_ls_number_reflns 2851
_refine_ls_number_restraints 1
_refine_ls_restrained_S_all 1.332
_refine_ls_restrained_S_obs 1.633
_refine_ls_R_factor_all 0.1278
_refine_ls_R_factor_obs 0.0534
_refine_ls_shift/esd_max -0.180
_refine_ls_shift/esd_mean 0.014
_refine_ls_structure_factor_coef Fsqd
_refine_ls_weighting_details 'w=1/[\s^2^(Fo^2^)+(0.0000P)^2^+0.0000P] where P=(Fo^2^+2Fc^2^)/3'
_refine_ls_weighting_scheme calc
_refine_ls_wR_factor_all 0.0660
_refine_ls_wR_factor_obs 0.0555
_reflns_number_observed 1753
_reflns_number_total 3308
_reflns_observed_criterion >2sigma(I)
_cod_data_source_file ja973076c_1.cif
_cod_data_source_block hp6
_cod_depositor_comments
;
The following automatic conversions were performed:

'_refine_ls_weighting_scheme' value 'calc
w=1/[\s^2^(Fo^2^)+(0.0000P)^2^+0.0000P] where P=(Fo^2^+2Fc^2^)/3' was
changed to 'calc'. New tag '_refine_ls_weighting_details' was
created. The value of the new tag was set to
'w=1/[\s^2^(Fo^2^)+(0.0000P)^2^+0.0000P] where P=(Fo^2^+2Fc^2^)/3'.

Automatic conversion script
Id: cif_fix_values 3143 2015-03-26 13:38:13Z robertas 
;
_cod_original_sg_symbol_H-M 'P 1 21 1 '
_cod_database_code 4116764

loop_
_symmetry_equiv_pos_as_xyz
'x, y, z'
'-x, y+1/2, -z'

loop_
_atom_site_aniso_label
_atom_site_aniso_U_11
_atom_site_aniso_U_22
_atom_site_aniso_U_33
_atom_site_aniso_U_23
_atom_site_aniso_U_13
_atom_site_aniso_U_12
O1 0.060(2) 0.093(3) 0.077(2) -0.031(2) 0.014(2) -0.028(2)
C1 0.047(3) 0.036(3) 0.053(3) 0.003(3) -0.008(2) -0.003(3)
C2 0.041(3) 0.042(3) 0.039(3) -0.003(3) 0.002(2) -0.003(3)
C3 0.045(3) 0.045(3) 0.043(3) 0.004(3) 0.004(2) 0.000(3)
C4 0.047(3) 0.047(3) 0.051(3) 0.004(3) 0.007(2) -0.003(3)
C5 0.045(3) 0.036(3) 0.052(3) 0.001(3) 0.000(2) -0.002(3)
C6 0.068(3) 0.040(3) 0.061(3) -0.003(3) 0.008(2) -0.014(3)
C7 0.065(3) 0.038(3) 0.063(3) -0.012(3) 0.012(2) -0.007(3)
C8 0.044(3) 0.040(3) 0.054(3) 0.002(3) 0.002(2) -0.003(3)
C9 0.042(3) 0.031(3) 0.049(3) 0.007(3) 0.008(2) -0.004(2)
C10 0.039(3) 0.033(3) 0.050(3) 0.002(3) 0.001(2) -0.007(2)
C11 0.053(3) 0.032(3) 0.063(3) 0.000(3) 0.014(2) -0.003(3)
C12 0.055(3) 0.024(3) 0.068(3) 0.003(3) 0.010(3) -0.003(2)
C13 0.043(3) 0.035(3) 0.046(3) 0.002(3) -0.001(2) -0.001(3)
C14 0.048(3) 0.029(3) 0.049(3) 0.001(3) -0.002(2) 0.001(2)
C15 0.073(3) 0.046(3) 0.068(3) -0.009(3) 0.015(3) -0.003(3)
C16 0.076(3) 0.047(3) 0.060(3) -0.005(3) 0.010(3) 0.000(3)
C17 0.048(3) 0.034(3) 0.045(3) 0.000(3) -0.002(2) -0.002(3)
C19 0.049(3) 0.045(3) 0.062(3) -0.007(3) 0.002(2) -0.003(3)
C18 0.060(3) 0.061(4) 0.063(3) -0.004(3) -0.003(2) 0.014(3)
C20 0.053(3) 0.040(3) 0.050(3) 0.004(3) 0.001(2) -0.001(3)
C21 0.094(4) 0.060(4) 0.092(4) -0.014(3) 0.045(3) -0.002(4)
C22 0.062(3) 0.059(3) 0.054(3) 0.004(3) 0.013(2) 0.007(3)
C23 0.067(3) 0.076(4) 0.058(3) -0.003(3) 0.016(3) 0.010(3)
C24 0.072(3) 0.103(5) 0.060(3) -0.004(4) 0.008(3) 0.000(4)
C25 0.078(4) 0.147(7) 0.056(4) -0.024(5) 0.013(3) -0.003(5)
C26 0.110(5) 0.273(10) 0.106(4) 0.002(6) 0.039(4) 0.107(6)
C27 0.259(10) 0.161(8) 0.167(7) -0.029(7) 0.136(7) -0.108(8)
C28 0.073(3) 0.065(4) 0.069(3) 0.021(3) -0.012(3) 0.015(3)
C1' 0.059(3) 0.042(3) 0.053(3) 0.002(3) 0.004(3) -0.001(3)
C2' 0.065(3) 0.056(4) 0.068(4) -0.003(3) 0.008(3) 0.002(3)
C3' 0.058(3) 0.068(4) 0.066(3) 0.000(3) 0.011(3) -0.002(3)
C4' 0.057(3) 0.055(4) 0.058(3) -0.004(3) 0.009(3) -0.006(3)

loop_
_atom_site_label
_atom_site_type_symbol
_atom_site_fract_x
_atom_site_fract_y
_atom_site_fract_z
_atom_site_U_iso_or_equiv
_atom_site_thermal_displace_type
_atom_site_occupancy
_atom_site_calc_flag
_atom_site_refinement_flags
O1 O 1.5701(2) 1.1687(7) 1.0068(2) 0.0760(11) Uani 1 d .
C1 C 1.6629(3) 1.2409(9) 1.0116(3) 0.0463(12) Uani 1 d .
C2 C 1.7423(3) 1.2081(9) 0.9455(3) 0.0406(11) Uani 1 d .
C3 C 1.8003(4) 1.3714(8) 0.9123(3) 0.0444(12) Uani 1 d .
C4 C 1.8345(3) 1.5079(8) 0.9812(2) 0.0483(13) Uani 1 d G
H41 H 1.8524(3) 1.6226(8) 0.9559(2) 0.063 Uiso 1 calc R
H42 H 1.9025(3) 1.4648(8) 1.0132(2) 0.063 Uiso 1 calc R
C5 C 1.7434(3) 1.5410(8) 1.0408(2) 0.0448(12) Uani 1 d G
H5 H 1.6767(3) 1.5866(8) 1.0067(2) 0.054 Uiso 1 calc R
C6 C 1.7795(3) 1.6896(8) 1.1039(3) 0.0563(13) Uani 1 d G
H61 H 1.8007(3) 1.7977(8) 1.0747(3) 0.073 Uiso 1 calc R
H62 H 1.8448(3) 1.6491(8) 1.1399(3) 0.073 Uiso 1 calc R
C7 C 1.6829(3) 1.7350(8) 1.1569(2) 0.0548(13) Uani 1 d G
H71 H 1.7073(3) 1.8278(8) 1.1974(2) 0.071 Uiso 1 calc R
H72 H 1.6191(3) 1.7823(8) 1.1213(2) 0.071 Uiso 1 calc R
C8 C 1.6471(3) 1.5657(8) 1.2019(3) 0.0462(12) Uani 1 d G
H8 H 1.7107(3) 1.5267(8) 1.2410(3) 0.055 Uiso 1 calc R
C9 C 1.6153(3) 1.4082(8) 1.1420(2) 0.0406(12) Uani 1 d G
H9 H 1.5484(3) 1.4477(8) 1.1063(2) 0.049 Uiso 1 calc R
C10 C 1.7072(3) 1.3642 1.0826(3) 0.0411(12) Uani 1 d .
C11 C 1.5784(3) 1.2439(8) 1.1917(2) 0.0487(12) Uani 1 d G
H111 H 1.5548(3) 1.1467(8) 1.1533(2) 0.063 Uiso 1 calc R
H112 H 1.6424(3) 1.2006(8) 1.2282(2) 0.063 Uiso 1 calc R
C12 C 1.4813(3) 1.2893(8) 1.2443(2) 0.0489(13) Uani 1 d G
H121 H 1.4635(3) 1.1826(8) 1.2758(2) 0.064 Uiso 1 calc R
H122 H 1.4148(3) 1.3208(8) 1.2075(2) 0.064 Uiso 1 calc R
C13 C 1.5101(3) 1.4459(8) 1.3044(2) 0.0414(11) Uani 1 d .
C14 C 1.5475(3) 1.6048(8) 1.2514(2) 0.0422(11) Uani 1 d G
H14 H 1.4835(3) 1.6296(8) 1.2099(2) 0.051 Uiso 1 calc R
C15 C 1.5540(3) 1.7678(8) 1.3116(3) 0.0619(14) Uani 1 d G
H151 H 1.5441(3) 1.8818(8) 1.2815(3) 0.080 Uiso 1 calc R
H152 H 1.6254(3) 1.7701(8) 1.3462(3) 0.080 Uiso 1 calc R
C16 C 1.4534(3) 1.7307(9) 1.3647(3) 0.0606(14) Uani 1 d G
H161 H 1.4783(3) 1.7415(9) 1.4237(3) 0.079 Uiso 1 calc R
H162 H 1.3934(3) 1.8179(9) 1.3510(3) 0.079 Uiso 1 calc R
C17 C 1.4105(3) 1.5356(8) 1.3446(3) 0.0428(12) Uani 1 d G
H17 H 1.3483(3) 1.5467(8) 1.3003(3) 0.051 Uiso 1 calc R
C19 C 1.8092(3) 1.2661(8) 1.1299(2) 0.0526(13) Uani 1 d G
H181 H 1.8401(3) 1.3407(8) 1.1754(2) 0.079 Uiso 1 calc R
H182 H 1.8658(3) 1.2445(8) 1.0925(2) 0.079 Uiso 1 calc R
H183 H 1.7849(3) 1.1524(8) 1.1511(2) 0.079 Uiso 1 calc R
C18 C 1.6032(3) 1.3905(8) 1.3729(2) 0.0619(14) Uani 1 d G
H191 H 1.6201(3) 1.4912(8) 1.4099(2) 0.093 Uiso 1 calc R
H192 H 1.6699(3) 1.3563(8) 1.3477(2) 0.093 Uiso 1 calc R
H193 H 1.5776(3) 1.2896(8) 1.4038(2) 0.093 Uiso 1 calc R
C20 C 1.3617(3) 1.4446(8) 1.4184(3) 0.0479(12) Uani 1 d G
H20 H 1.4200(3) 1.4488(8) 1.4657(3) 0.057 Uiso 1 calc R
C21 C 1.3302(4) 1.2469(9) 1.4038(3) 0.080(2) Uani 1 d G
H211 H 1.3949(4) 1.1808(9) 1.3892(3) 0.120 Uiso 1 calc R
H212 H 1.2707(4) 1.2382(9) 1.3593(3) 0.120 Uiso 1 calc R
H213 H 1.3051(4) 1.1965(9) 1.4538(3) 0.120 Uiso 1 calc R
C22 C 1.2607(3) 1.5539(8) 1.4430(2) 0.0579(13) Uani 1 d G
H221 H 1.2817(3) 1.6812(8) 1.4465(2) 0.075 Uiso 1 calc R
H222 H 1.1993(3) 1.5417(8) 1.3993(2) 0.075 Uiso 1 calc R
C23 C 1.2187(3) 1.4973(9) 1.5252(3) 0.067(2) Uani 1 d G
H231 H 1.1927(3) 1.3725(9) 1.5209(3) 0.086 Uiso 1 calc R
H232 H 1.2809(3) 1.5024(9) 1.5688(3) 0.086 Uiso 1 calc R
C24 C 1.1227(3) 1.6177(9) 1.5500(3) 0.079(2) Uani 1 d G
H241 H 1.0569(3) 1.5973(9) 1.5107(3) 0.102 Uiso 1 calc R
H242 H 1.1448(3) 1.7437(9) 1.5449(3) 0.102 Uiso 1 calc R
C25 C 1.0887(4) 1.5871(11) 1.6394(3) 0.093(2) Uani 1 d G
H25 H 1.1568(4) 1.6069(11) 1.6776(3) 0.112 Uiso 1 calc R
C26 C 1.0035(4) 1.7285(13) 1.6606(3) 0.161(3) Uani 1 d G
H261 H 1.0316(4) 1.8475(13) 1.6498(3) 0.242 Uiso 1 calc R
H262 H 0.9915(4) 1.7186(13) 1.7185(3) 0.242 Uiso 1 calc R
H263 H 0.9335(4) 1.7089(13) 1.6270(3) 0.242 Uiso 1 calc R
C27 C 1.0512(6) 1.3977(11) 1.6534(4) 0.188(4) Uani 1 d G
H271 H 1.1079(6) 1.3143(11) 1.6385(4) 0.282 Uiso 1 calc R
H272 H 0.9818(6) 1.3748(11) 1.6195(4) 0.282 Uiso 1 calc R
H273 H 1.0397(6) 1.3818(11) 1.7111(4) 0.282 Uiso 1 calc R
C28 C 1.7183(3) 1.4655(9) 0.8460(2) 0.070(2) Uani 1 d G
H281 H 1.7545(3) 1.5695(9) 0.8244(2) 0.105 Uiso 1 calc R
H282 H 1.6521(3) 1.5038(9) 0.8709(2) 0.105 Uiso 1 calc R
H283 H 1.6971(3) 1.3821(9) 0.8015(2) 0.105 Uiso 1 calc R
C1' C 1.7574(4) 1.0398(9) 0.9196(3) 0.0515(13) Uani 1 d D
H1' H 1.7057(25) 0.9367(43) 0.9387(21) 0.062 Uiso 1 d D
C2' C 1.8385(4) 0.9870(9) 0.8576(3) 0.0629(15) Uani 1 d G
H2'1 H 1.8009(4) 0.9050(9) 0.8167(3) 0.082 Uiso 1 calc R
H2'2 H 1.9019(4) 0.9226(9) 0.8864(3) 0.082 Uiso 1 calc R
C3' C 1.8826(3) 1.1527(9) 0.8124(3) 0.0639(15) Uani 1 d G
H3'1 H 1.9514(3) 1.1200(9) 0.7882(3) 0.083 Uiso 1 calc R
H3'2 H 1.8271(3) 1.1892(9) 0.7674(3) 0.083 Uiso 1 calc R
C4' C 1.9063(3) 1.3103(9) 0.8720(2) 0.0562(14) Uani 1 d G
H4'1 H 1.9351(3) 1.4119(9) 0.8421(2) 0.073 Uiso 1 calc R
H4'2 H 1.9642(3) 1.2749(9) 0.9156(2) 0.073 Uiso 1 calc R

loop_
_atom_type_symbol
_atom_type_description
_atom_type_scat_dispersion_real
_atom_type_scat_dispersion_imag
_atom_type_scat_source
C C 0.0181 0.0091 'International Tables Vol C Tables 4.2.6.8 and 6.1.1.4'
H H 0.0000 0.0000 'International Tables Vol C Tables 4.2.6.8 and 6.1.1.4'
O O 0.0492 0.0322 'International Tables Vol C Tables 4.2.6.8 and 6.1.1.4'

loop_
_geom_angle_atom_site_label_1
_geom_angle_atom_site_label_2
_geom_angle_atom_site_label_3
_geom_angle
O1 C1 C10 123.7(4)
O1 C1 C2 120.6(4)
C10 C1 C2 115.7(4)
C1' C2 C3 123.4(4)
C1' C2 C1 119.0(5)
C3 C2 C1 117.5(4)
C2 C3 C4 111.5(4)
C2 C3 C4' 109.8(4)
C4 C3 C4' 109.1(3)
C2 C3 C28 108.8(4)
C4 C3 C28 108.4(4)
C4' C3 C28 109.2(3)
C3 C4 C5 113.9(4)
C3 C4 H41 108.8(2)
C5 C4 H41 108.8(2)
C3 C4 H42 108.8(2)
C5 C4 H42 108.8(2)
H41 C4 H42 107.7
C6 C5 C4 111.1(4)
C6 C5 C10 112.7(3)
C4 C5 C10 112.5(4)
C6 C5 H5 106.7(2)
C4 C5 H5 106.7(2)
C10 C5 H5 106.7(2)
C5 C6 C7 110.4(3)
C5 C6 H61 109.6(2)
C7 C6 H61 109.6(2)
C5 C6 H62 109.6(2)
C7 C6 H62 109.6(2)
H61 C6 H62 108.1
C8 C7 C6 110.2(4)
C8 C7 H71 109.6(2)
C6 C7 H71 109.6(2)
C8 C7 H72 109.6(2)
C6 C7 H72 109.6(2)
H71 C7 H72 108.1
C14 C8 C7 111.3(4)
C14 C8 C9 108.4(3)
C7 C8 C9 112.5(3)
C14 C8 H8 108.2(2)
C7 C8 H8 108.2(2)
C9 C8 H8 108.2(2)
C8 C9 C11 109.4(3)
C8 C9 C10 113.5(3)
C11 C9 C10 114.2(3)
C8 C9 H9 106.4(2)
C11 C9 H9 106.4(2)
C10 C9 H9 106.4(2)
C1 C10 C19 106.9(4)
C1 C10 C5 105.5(3)
C19 C10 C5 111.6(3)
C1 C10 C9 112.1(3)
C19 C10 C9 111.1(3)
C5 C10 C9 109.6(3)
C12 C11 C9 112.6(4)
C12 C11 H111 109.1(2)
C9 C11 H111 109.1(2)
C12 C11 H112 109.1(2)
C9 C11 H112 109.1(2)
H111 C11 H112 107.8
C11 C12 C13 112.4(3)
C11 C12 H121 109.1(2)
C13 C12 H121 109.1(2)
C11 C12 H122 109.1(2)
C13 C12 H122 109.1(2)
H121 C12 H122 107.9
C12 C13 C14 106.4(3)
C12 C13 C18 110.9(4)
C14 C13 C18 111.8(3)
C12 C13 C17 116.9(3)
C14 C13 C17 100.5(3)
C18 C13 C17 109.8(3)
C8 C14 C13 115.4(3)
C8 C14 C15 118.9(4)
C13 C14 C15 104.0(3)
C8 C14 H14 105.8(2)
C13 C14 H14 105.8(2)
C15 C14 H14 105.8(2)
C14 C15 C16 102.4(4)
C14 C15 H151 111.3(2)
C16 C15 H151 111.3(2)
C14 C15 H152 111.3(2)
C16 C15 H152 111.3(2)
H151 C15 H152 109.2
C17 C16 C15 107.6(4)
C17 C16 H161 110.2(2)
C15 C16 H161 110.2(2)
C17 C16 H162 110.2(2)
C15 C16 H162 110.2(2)
H161 C16 H162 108.5
C16 C17 C20 112.7(4)
C16 C17 C13 103.4(3)
C20 C17 C13 120.1(3)
C16 C17 H17 106.6(2)
C20 C17 H17 106.6(2)
C13 C17 H17 106.6(2)
C10 C19 H191 109.5(2)
C10 C19 H192 109.5(2)
H181 C19 H192 109.5
C10 C19 H193 109.5(2)
H181 C19 H193 109.5
H182 C19 H193 109.5
C13 C18 H181 109.5(2)
C13 C18 H182 109.5(2)
H191 C18 H182 109.5
C13 C18 H183 109.5(2)
H191 C18 H183 109.5
H192 C18 H183 109.5
C21 C20 C22 110.9(4)
C21 C20 C17 114.0(4)
C22 C20 C17 109.8(3)
C21 C20 H20 107.3(2)
C22 C20 H20 107.3(2)
C17 C20 H20 107.3(2)
C20 C21 H211 109.5(2)
C20 C21 H212 109.5(2)
H211 C21 H212 109.5
C20 C21 H213 109.5(2)
H211 C21 H213 109.5
H212 C21 H213 109.5
C23 C22 C20 114.5(3)
C23 C22 H221 108.6(2)
C20 C22 H221 108.6(2)
C23 C22 H222 108.6(2)
C20 C22 H222 108.6(2)
H221 C22 H222 107.6
C24 C23 C22 112.7(4)
C24 C23 H231 109.0(3)
C22 C23 H231 109.0(2)
C24 C23 H232 109.1(2)
C22 C23 H232 109.0(2)
H231 C23 H232 107.8
C23 C24 C25 115.3(4)
C23 C24 H241 108.4(2)
C25 C24 H241 108.4(2)
C23 C24 H242 108.4(3)
C25 C24 H242 108.5(3)
H241 C24 H242 107.5
C27 C25 C26 113.1(6)
C27 C25 C24 112.7(5)
C26 C25 C24 110.5(5)
C27 C25 H25 106.7(4)
C26 C25 H25 106.7(3)
C24 C25 H25 106.7(2)
C25 C26 H261 109.5(4)
C25 C26 H262 109.5(3)
H261 C26 H262 109.5
C25 C26 H263 109.5(3)
H261 C26 H263 109.5
H262 C26 H263 109.5
C25 C27 H271 109.4(4)
C25 C27 H272 109.5(4)
H271 C27 H272 109.5
C25 C27 H273 109.5(3)
H271 C27 H273 109.5
H272 C27 H273 109.5
C3 C28 H281 109.5(2)
C3 C28 H282 109.5(2)
H281 C28 H282 109.5
C3 C28 H283 109.5(2)
H281 C28 H283 109.5
H282 C28 H283 109.5
C2 C1' C2' 124.5(5)
C2 C1' H1' 119.0(20)
C2' C1' H1' 116.3(21)
C1' C2' C3' 112.3(4)
C1' C2' H2'1 109.1(3)
C3' C2' H2'1 109.2(2)
C1' C2' H2'2 109.1(2)
C3' C2' H2'2 109.1(2)
H2'1 C2' H2'2 107.9
C4' C3' C2' 111.0(4)
C4' C3' H3'1 109.4(2)
C2' C3' H3'1 109.4(2)
C4' C3' H3'2 109.4(2)
C2' C3' H3'2 109.4(2)
H3'1 C3' H3'2 108.0
C3' C4' C3 112.4(4)
C3' C4' H4'1 109.1(2)
C3 C4' H4'1 109.1(3)
C3' C4' H4'2 109.1(2)
C3 C4' H4'2 109.1(2)
H4'1 C4' H4'2 107.9

loop_
_geom_bond_atom_site_label_1
_geom_bond_atom_site_label_2
_geom_bond_distance
O1 C1 1.222(4)
C1 C10 1.513(5)
C1 C2 1.510(5)
C2 C1' 1.326(6)
C2 C3 1.510(6)
C3 C4 1.524(5)
C3 C4' 1.541(5)
C3 C28 1.540(5)
C4 C5 1.536(5)
C4 H41 0.97
C4 H42 0.97
C5 C6 1.527(5)
C5 C10 1.546(5)
C5 H5 0.98
C6 C7 1.535(4)
C6 H61 0.97
C6 H62 0.97
C7 C8 1.523(5)
C7 H71 0.97
C7 H72 0.97
C8 C14 1.520(5)
C8 C9 1.533(5)
C8 H8 0.98
C9 C11 1.539(5)
C9 C10 1.555(5)
C9 H9 0.98
C10 C19 1.548(5)
C11 C12 1.535(4)
C11 H111 0.97
C11 H112 0.97
C12 C13 1.522(5)
C12 H121 0.97
C12 H122 0.97
C13 C14 1.540(5)
C13 C18 1.541(4)
C13 C17 1.553(5)
C14 C15 1.541(5)
C14 H14 0.98
C15 C16 1.562(5)
C15 H151 0.97
C15 H152 0.97
C16 C17 1.548(5)
C16 H161 0.97
C16 H162 0.97
C17 C20 1.529(5)
C17 H17 0.98
C18 H181 0.96
C18 H182 0.96
C18 H183 0.96
C19 H191 0.96
C19 H192 0.96
C19 H193 0.96
C20 C21 1.516(6)
C20 C22 1.530(5)
C20 H20 0.98
C21 H211 0.96
C21 H212 0.96
C21 H213 0.96
C22 C23 1.519(5)
C22 H221 0.97
C22 H222 0.97
C23 C24 1.530(5)
C23 H231 0.97
C23 H232 0.97
C24 C25 1.550(5)
C24 H241 0.97
C24 H242 0.97
C25 C27 1.487(7)
C25 C26 1.515(7)
C25 H25 0.98
C26 H261 0.96
C26 H262 0.96
C26 H263 0.96
C27 H271 0.96
C27 H272 0.96
C27 H273 0.96
C28 H281 0.96
C28 H282 0.96
C28 H283 0.96
C1' C2' 1.506(6)
C1' H1' 1.04(2)
C2' C3' 1.540(5)
C2' H2'1 0.97
C2' H2'2 0.97
C3' C4' 1.515(5)
C3' H3'1 0.97
C3' H3'2 0.97
C4' H4'1 0.97
C4' H4'2 0.97

loop_
_geom_torsion_atom_site_label_1
_geom_torsion_atom_site_label_2
_geom_torsion_atom_site_label_3
_geom_torsion_atom_site_label_4
_geom_torsion
O1 C1 C2 C1' -45.9(6)
C10 C1 C2 C1' 133.3(5)
O1 C1 C2 C3 134.0(4)
C10 C1 C2 C3 -46.8(5)
C1' C2 C3 C4 -141.8(4)
C1 C2 C3 C4 38.4(5)
C1' C2 C3 C4' -20.8(6)
C1 C2 C3 C4' 159.4(3)
C1' C2 C3 C28 98.8(5)
C1 C2 C3 C28 -81.1(4)
C2 C3 C4 C5 -43.3(5)
C4' C3 C4 C5 -164.8(4)
C28 C3 C4 C5 76.4(5)
C3 C4 C5 C6 -175.5(3)
C3 C4 C5 C10 57.1(5)
C4 C5 C6 C7 174.0(3)
C10 C5 C6 C7 -58.7(4)
C5 C6 C7 C8 58.2(4)
C6 C7 C8 C14 -177.1(3)
C6 C7 C8 C9 -55.2(4)
C14 C8 C9 C11 -55.5(4)
C7 C8 C9 C11 -179.0(3)
C14 C8 C9 C10 175.6(3)
C7 C8 C9 C10 52.1(4)
O1 C1 C10 C19 114.4(4)
C2 C1 C10 C19 -64.7(5)
O1 C1 C10 C5 -126.7(4)
C2 C1 C10 C5 54.2(5)
O1 C1 C10 C9 -7.5(6)
C2 C1 C10 C9 173.3(3)
C6 C5 C10 C1 174.2(3)
C4 C5 C10 C1 -59.3(4)
C6 C5 C10 C19 -70.1(4)
C4 C5 C10 C19 56.4(5)
C6 C5 C10 C9 53.4(4)
C4 C5 C10 C9 179.9(3)
C8 C9 C10 C1 -166.4(4)
C11 C9 C10 C1 67.2(4)
C8 C9 C10 C19 74.1(4)
C11 C9 C10 C19 -52.3(4)
C8 C9 C10 C5 -49.7(4)
C11 C9 C10 C5 -176.1(3)
C8 C9 C11 C12 56.0(4)
C10 C9 C11 C12 -175.5(3)
C9 C11 C12 C13 -56.7(4)
C11 C12 C13 C14 54.0(4)
C11 C12 C13 C18 -67.9(4)
C11 C12 C13 C17 165.2(3)
C7 C8 C14 C13 -175.7(3)
C9 C8 C14 C13 60.0(4)
C7 C8 C14 C15 -51.1(5)
C9 C8 C14 C15 -175.3(3)
C12 C13 C14 C8 -58.0(4)
C18 C13 C14 C8 63.2(4)
C17 C13 C14 C8 179.7(3)
C12 C13 C14 C15 169.8(3)
C18 C13 C14 C15 -68.9(4)
C17 C13 C14 C15 47.5(4)
C8 C14 C15 C16 -166.0(4)
C13 C14 C15 C16 -35.9(4)
C14 C15 C16 C17 10.6(4)
C15 C16 C17 C20 149.3(3)
C15 C16 C17 C13 18.1(4)
C12 C13 C17 C16 -154.1(4)
C14 C13 C17 C16 -39.5(4)
C18 C13 C17 C16 78.4(4)
C12 C13 C17 C20 79.3(5)
C14 C13 C17 C20 -166.2(3)
C18 C13 C17 C20 -48.2(5)
C16 C17 C20 C21 -173.9(4)
C13 C17 C20 C21 -51.7(5)
C16 C17 C20 C22 61.0(4)
C13 C17 C20 C22 -176.8(3)
C21 C20 C22 C23 63.9(5)
C17 C20 C22 C23 -169.2(4)
C20 C22 C23 C24 176.4(4)
C22 C23 C24 C25 -170.7(4)
C23 C24 C25 C27 -59.3(7)
C23 C24 C25 C26 173.1(5)
C3 C2 C1' C2' 3.6(7)
C1 C2 C1' C2' -176.6(4)
C2 C1' C2' C3' -13.0(7)
C1' C2' C3' C4' 39.9(5)
C2' C3' C4' C3 -59.7(5)
C2 C3 C4' C3' 48.5(5)
C4 C3 C4' C3' 170.9(4)
C28 C3 C4' C3' -70.8(5)
